data_7033125
loop_
_publ_author_name
'Liu, Yuan-Zhong'
'Wang, Jing'
'Zhao, Yue'
'Chen, Lei'
'Chen, Xue-Tai'
'Xue, Zi-Ling'

_publ_section_title
;
 Four-coordinate Co(II) and Fe(II) complexes with bis(N-heterocyclic
 carbene)borate and their magnetic properties.
;
_journal_issue 3
_journal_name_full 'Dalton transactions (Cambridge, England : 2003)'
_journal_page_first 908
_journal_page_last 911
_journal_paper_doi 10.1039/c4dt02537g
_journal_volume 44
_journal_year 2015
_chemical_formula_moiety 'C28 H48 B2 Co N8'
_chemical_formula_sum 'C28 H48 B2 Co N8'
_chemical_formula_weight 577.29
_chemical_name_systematic
; 
 ? 
;
_space_group_IT_number 14
_symmetry_cell_setting monoclinic
_symmetry_space_group_name_Hall '-P 2yn'
_symmetry_space_group_name_H-M 'P 1 21/n 1'
_atom_sites_solution_hydrogens geom
_atom_sites_solution_primary direct
_atom_sites_solution_secondary difmap
_audit_creation_method SHELXL-97
_cell_angle_alpha 90.00
_cell_angle_beta 114.1840(10)
_cell_angle_gamma 90.00
_cell_formula_units_Z 2
_cell_length_a 10.9379(7)
_cell_length_b 13.6742(9)
_cell_length_c 11.1977(8)
_cell_measurement_reflns_used 1335
_cell_measurement_temperature 296(2)
_cell_measurement_theta_max 20.88
_cell_measurement_theta_min 2.94
_cell_volume 1527.82(18)
_computing_cell_refinement 'Bruker SMART'
_computing_data_collection 'SMART (Bruker, 2000)'
_computing_data_reduction 'SAINT (Bruker, 2000)'
_computing_molecular_graphics 'Bruker SHELXTL'
_computing_publication_material 'Bruker SHELXTL'
_computing_structure_refinement 'SHELXL-97 (Sheldrick, 1997)'
_computing_structure_solution 'SHELXS-97 (Sheldrick, 1990)'
_diffrn_ambient_temperature 296(2)
_diffrn_measured_fraction_theta_full 0.998
_diffrn_measured_fraction_theta_max 0.998
_diffrn_measurement_device_type 'Bruker Smart Apex CCD area detector'
_diffrn_measurement_method 'phi and omega scans'
_diffrn_radiation_monochromator graphite
_diffrn_radiation_source 'fine-focus sealed tube'
_diffrn_radiation_type MoK\a
_diffrn_radiation_wavelength 0.71073
_diffrn_reflns_av_R_equivalents 0.0498
_diffrn_reflns_av_sigmaI/netI 0.0616
_diffrn_reflns_limit_h_max 14
_diffrn_reflns_limit_h_min -8
_diffrn_reflns_limit_k_max 18
_diffrn_reflns_limit_k_min -17
_diffrn_reflns_limit_l_max 14
_diffrn_reflns_limit_l_min -14
_diffrn_reflns_number 10758
_diffrn_reflns_theta_full 28.23
_diffrn_reflns_theta_max 28.23
_diffrn_reflns_theta_min 2.19
_exptl_absorpt_coefficient_mu 0.593
_exptl_absorpt_correction_T_max 0.9111
_exptl_absorpt_correction_T_min 0.8562
_exptl_absorpt_correction_type multi-scan
_exptl_absorpt_process_details sadabs
_exptl_crystal_colour blue
_exptl_crystal_density_diffrn 1.255
_exptl_crystal_density_method 'not measured'
_exptl_crystal_description block
_exptl_crystal_F_000 618
_exptl_crystal_size_max 0.27
_exptl_crystal_size_mid 0.21
_exptl_crystal_size_min 0.16
_refine_diff_density_max 0.352
_refine_diff_density_min -0.286
_refine_diff_density_rms 0.052
_refine_ls_extinction_method none
_refine_ls_goodness_of_fit_ref 1.057
_refine_ls_hydrogen_treatment constr
_refine_ls_matrix_type full
_refine_ls_number_parameters 184
_refine_ls_number_reflns 3762
_refine_ls_number_restraints 0
_refine_ls_restrained_S_all 1.057
_refine_ls_R_factor_all 0.0821
_refine_ls_R_factor_gt 0.0463
_refine_ls_shift/su_max 0.000
_refine_ls_shift/su_mean 0.000
_refine_ls_structure_factor_coef Fsqd
_refine_ls_weighting_details 'calc w=1/[\s^2^(Fo^2^)+(0.0228P)^2^+0.2160P] where P=(Fo^2^+2Fc^2^)/3'
_refine_ls_weighting_scheme calc
_refine_ls_wR_factor_gt 0.0770
_refine_ls_wR_factor_ref 0.0870
_reflns_number_gt 2446
_reflns_number_total 3762
_reflns_threshold_expression >2sigma(I)
_cod_data_source_file c4dt02537g2.cif
_cod_data_source_block 2
_cod_depositor_comments
;
The following automatic conversions were performed:

'_symmetry_cell_setting' value 'Monoclinic' changed to 'monoclinic'
according to
/usr/data/users/saulius/crontab/automatic-downloads/rss-feeds/RSC/lib/dictionaries/cif_core.dic
dictionary named 'cif_core.dic' version 2.4.2 from 2011-04-26.

Automatic conversion script
Id: cif_fix_values 2827 2014-09-09 07:05:25Z andrius 

 Adding full bibliography for 7033125--7033128.cif.
;
_cod_original_sg_symbol_H-M P2(1)/n
_cod_database_code 7033125

loop_
_symmetry_equiv_pos_as_xyz
'x, y, z'
'-x+1/2, y+1/2, -z+1/2'
'-x, -y, -z'
'x-1/2, -y-1/2, z-1/2'

loop_
_atom_site_label
_atom_site_type_symbol
_atom_site_fract_x
_atom_site_fract_y
_atom_site_fract_z
_atom_site_U_iso_or_equiv
_atom_site_adp_type
_atom_site_occupancy
_atom_site_symmetry_multiplicity
_atom_site_calc_flag
_atom_site_refinement_flags
B1 B 0.7736(3) 0.0746(2) 0.0480(3) 0.0439(7) Uani 1 1 d .
H1A H 0.7123 0.1270 0.0031 0.053 Uiso 1 1 calc R
H1B H 0.8643 0.0955 0.0665 0.053 Uiso 1 1 calc R
C1 C 0.65074(19) -0.00201(17) 0.17407(18) 0.0337(5) Uani 1 1 d .
C2 C 0.8582(2) 0.04906(19) 0.3015(2) 0.0464(6) Uani 1 1 d .
H2 H 0.9414 0.0790 0.3278 0.056 Uiso 1 1 calc R
C3 C 0.8129(2) 0.00051(19) 0.3784(2) 0.0489(6) Uani 1 1 d .
H3 H 0.8587 -0.0093 0.4681 0.059 Uiso 1 1 calc R
C4 C 0.3760(2) 0.07071(16) 0.06122(19) 0.0334(5) Uani 1 1 d .
C5 C 0.1861(2) 0.06400(19) 0.0928(2) 0.0462(6) Uani 1 1 d .
H5 H 0.1048 0.0416 0.0903 0.055 Uiso 1 1 calc R
C6 C 0.2500(2) 0.14489(19) 0.1521(2) 0.0460(6) Uani 1 1 d .
H6 H 0.2217 0.1892 0.1985 0.055 Uiso 1 1 calc R
C7 C 0.4612(2) 0.23565(17) 0.1819(2) 0.0402(6) Uani 1 1 d .
C8 C 0.5185(3) 0.2583(2) 0.0831(3) 0.0612(7) Uani 1 1 d .
H8A H 0.5676 0.2027 0.0740 0.092 Uiso 1 1 calc R
H8B H 0.5774 0.3136 0.1124 0.092 Uiso 1 1 calc R
H8C H 0.4469 0.2730 0.0001 0.092 Uiso 1 1 calc R
C9 C 0.3852(3) 0.32569(19) 0.1957(3) 0.0657(8) Uani 1 1 d .
H9A H 0.3096 0.3375 0.1145 0.099 Uiso 1 1 calc R
H9B H 0.4437 0.3815 0.2176 0.099 Uiso 1 1 calc R
H9C H 0.3547 0.3147 0.2637 0.099 Uiso 1 1 calc R
C10 C 0.5717(2) 0.2107(2) 0.3144(2) 0.0615(8) Uani 1 1 d .
H10A H 0.5326 0.1937 0.3744 0.092 Uiso 1 1 calc R
H10B H 0.6295 0.2662 0.3475 0.092 Uiso 1 1 calc R
H10C H 0.6227 0.1563 0.3051 0.092 Uiso 1 1 calc R
C11 C 0.6072(2) -0.10160(18) 0.3472(2) 0.0452(6) Uani 1 1 d .
C12 C 0.5751(3) -0.19241(19) 0.2619(3) 0.0649(8) Uani 1 1 d .
H12A H 0.5204 -0.1748 0.1729 0.097 Uiso 1 1 calc R
H12B H 0.5277 -0.2384 0.2921 0.097 Uiso 1 1 calc R
H12C H 0.6569 -0.2215 0.2669 0.097 Uiso 1 1 calc R
C13 C 0.6905(3) -0.1306(2) 0.4897(2) 0.0679(9) Uani 1 1 d .
H13A H 0.7730 -0.1599 0.4968 0.102 Uiso 1 1 calc R
H13B H 0.6411 -0.1767 0.5173 0.102 Uiso 1 1 calc R
H13C H 0.7096 -0.0735 0.5442 0.102 Uiso 1 1 calc R
C14 C 0.4793(3) -0.0523(2) 0.3386(2) 0.0650(8) Uani 1 1 d .
H14A H 0.5012 0.0084 0.3856 0.097 Uiso 1 1 calc R
H14B H 0.4342 -0.0943 0.3763 0.097 Uiso 1 1 calc R
H14C H 0.4219 -0.0401 0.2485 0.097 Uiso 1 1 calc R
Co1 Co 0.5000 0.0000 0.0000 0.03007(12) Uani 1 2 d S
N1 N 0.75981(17) 0.04684(14) 0.17636(16) 0.0364(4) Uani 1 1 d .
N2 N 0.68493(18) -0.03281(13) 0.30053(16) 0.0391(5) Uani 1 1 d .
N3 N 0.26155(17) 0.01939(13) 0.03596(16) 0.0372(5) Uani 1 1 d .
N4 N 0.36693(17) 0.15096(13) 0.13185(16) 0.0360(4) Uani 1 1 d .

loop_
_atom_site_aniso_label
_atom_site_aniso_U_11
_atom_site_aniso_U_22
_atom_site_aniso_U_33
_atom_site_aniso_U_23
_atom_site_aniso_U_13
_atom_site_aniso_U_12
B1 0.0347(16) 0.0467(18) 0.0544(17) -0.0058(14) 0.0225(14) -0.0071(13)
C1 0.0294(11) 0.0395(12) 0.0317(10) -0.0034(11) 0.0120(9) 0.0041(11)
C2 0.0297(13) 0.0498(16) 0.0442(14) -0.0078(12) -0.0007(11) 0.0017(11)
C3 0.0437(14) 0.0502(15) 0.0335(12) -0.0051(13) -0.0038(10) 0.0076(13)
C4 0.0296(12) 0.0381(13) 0.0301(11) 0.0008(10) 0.0097(9) 0.0012(10)
C5 0.0319(13) 0.0608(18) 0.0520(15) -0.0084(13) 0.0231(11) 0.0004(12)
C6 0.0393(15) 0.0554(17) 0.0506(14) -0.0081(12) 0.0257(12) 0.0053(12)
C7 0.0401(14) 0.0382(14) 0.0413(13) -0.0049(11) 0.0158(11) 0.0008(11)
C8 0.0713(19) 0.0527(18) 0.0704(18) -0.0096(14) 0.0401(16) -0.0172(14)
C9 0.0668(19) 0.0433(17) 0.090(2) -0.0146(15) 0.0353(17) 0.0029(14)
C10 0.0568(18) 0.0567(19) 0.0530(16) -0.0087(13) 0.0041(13) -0.0028(14)
C11 0.0517(16) 0.0513(16) 0.0350(13) 0.0061(11) 0.0200(12) 0.0120(12)
C12 0.087(2) 0.0532(18) 0.0616(17) -0.0015(15) 0.0373(16) -0.0115(16)
C13 0.077(2) 0.085(2) 0.0437(15) 0.0208(15) 0.0265(15) 0.0218(17)
C14 0.0616(19) 0.079(2) 0.0649(18) 0.0210(16) 0.0369(15) 0.0176(16)
Co1 0.0242(2) 0.0366(2) 0.0288(2) -0.0021(2) 0.01032(16) -0.0002(2)
N1 0.0258(10) 0.0431(11) 0.0345(10) -0.0066(8) 0.0064(8) -0.0005(8)
N2 0.0387(11) 0.0436(12) 0.0308(10) -0.0020(8) 0.0100(9) 0.0069(8)
N3 0.0293(10) 0.0442(13) 0.0407(10) -0.0062(8) 0.0169(8) -0.0008(8)
N4 0.0327(11) 0.0412(12) 0.0349(10) -0.0025(9) 0.0149(8) 0.0007(8)

loop_
_atom_type_symbol
_atom_type_description
_atom_type_scat_dispersion_real
_atom_type_scat_dispersion_imag
_atom_type_scat_source
C C 0.0033 0.0016 'International Tables Vol C Tables 4.2.6.8 and 6.1.1.4'
H H 0.0000 0.0000 'International Tables Vol C Tables 4.2.6.8 and 6.1.1.4'
B B 0.0013 0.0007 'International Tables Vol C Tables 4.2.6.8 and 6.1.1.4'
N N 0.0061 0.0033 'International Tables Vol C Tables 4.2.6.8 and 6.1.1.4'
Co Co 0.3494 0.9721 'International Tables Vol C Tables 4.2.6.8 and 6.1.1.4'

loop_
_geom_angle_atom_site_label_1
_geom_angle_atom_site_label_2
_geom_angle_atom_site_label_3
_geom_angle
_geom_angle_site_symmetry_1
_geom_angle_site_symmetry_3
N3 B1 N1 105.43(19) 3_655 .
N3 B1 H1A 110.7 3_655 .
N1 B1 H1A 110.7 . .
N3 B1 H1B 110.7 3_655 .
N1 B1 H1B 110.7 . .
H1A B1 H1B 108.8 . .
N1 C1 N2 105.38(17) . .
N1 C1 Co1 112.60(14) . .
N2 C1 Co1 141.95(16) . .
C3 C2 N1 107.8(2) . .
C3 C2 H2 126.1 . .
N1 C2 H2 126.1 . .
C2 C3 N2 107.64(19) . .
C2 C3 H3 126.2 . .
N2 C3 H3 126.2 . .
N3 C4 N4 104.70(17) . .
N3 C4 Co1 112.00(15) . .
N4 C4 Co1 142.96(16) . .
C6 C5 N3 107.9(2) . .
C6 C5 H5 126.0 . .
N3 C5 H5 126.0 . .
C5 C6 N4 107.4(2) . .
C5 C6 H6 126.3 . .
N4 C6 H6 126.3 . .
N4 C7 C8 108.24(18) . .
N4 C7 C10 109.97(19) . .
C8 C7 C10 111.0(2) . .
N4 C7 C9 109.97(19) . .
C8 C7 C9 108.3(2) . .
C10 C7 C9 109.3(2) . .
C7 C8 H8A 109.5 . .
C7 C8 H8B 109.5 . .
H8A C8 H8B 109.5 . .
C7 C8 H8C 109.5 . .
H8A C8 H8C 109.5 . .
H8B C8 H8C 109.5 . .
C7 C9 H9A 109.5 . .
C7 C9 H9B 109.5 . .
H9A C9 H9B 109.5 . .
C7 C9 H9C 109.5 . .
H9A C9 H9C 109.5 . .
H9B C9 H9C 109.5 . .
C7 C10 H10A 109.5 . .
C7 C10 H10B 109.5 . .
H10A C10 H10B 109.5 . .
C7 C10 H10C 109.5 . .
H10A C10 H10C 109.5 . .
H10B C10 H10C 109.5 . .
N2 C11 C12 108.19(19) . .
N2 C11 C14 109.8(2) . .
C12 C11 C14 110.7(2) . .
N2 C11 C13 110.2(2) . .
C12 C11 C13 109.2(2) . .
C14 C11 C13 108.7(2) . .
C11 C12 H12A 109.5 . .
C11 C12 H12B 109.5 . .
H12A C12 H12B 109.5 . .
C11 C12 H12C 109.5 . .
H12A C12 H12C 109.5 . .
H12B C12 H12C 109.5 . .
C11 C13 H13A 109.5 . .
C11 C13 H13B 109.5 . .
H13A C13 H13B 109.5 . .
C11 C13 H13C 109.5 . .
H13A C13 H13C 109.5 . .
H13B C13 H13C 109.5 . .
C11 C14 H14A 109.5 . .
C11 C14 H14B 109.5 . .
H14A C14 H14B 109.5 . .
C11 C14 H14C 109.5 . .
H14A C14 H14C 109.5 . .
H14B C14 H14C 109.5 . .
C1 Co1 C1 180.00(9) 3_655 .
C1 Co1 C4 85.54(8) 3_655 .
C1 Co1 C4 94.46(8) . .
C1 Co1 C4 94.46(8) 3_655 3_655
C1 Co1 C4 85.54(8) . 3_655
C4 Co1 C4 180.00(15) . 3_655
C1 N1 C2 110.18(18) . .
C1 N1 B1 121.35(17) . .
C2 N1 B1 127.34(19) . .
C1 N2 C3 109.01(19) . .
C1 N2 C11 126.73(18) . .
C3 N2 C11 123.84(19) . .
C4 N3 C5 110.53(18) . .
C4 N3 B1 122.28(18) . 3_655
C5 N3 B1 127.18(19) . 3_655
C4 N4 C6 109.44(18) . .
C4 N4 C7 129.01(18) . .
C6 N4 C7 121.55(18) . .

loop_
_geom_bond_atom_site_label_1
_geom_bond_atom_site_label_2
_geom_bond_distance
_geom_bond_site_symmetry_2
B1 N3 1.545(3) 3_655
B1 N1 1.552(3) .
B1 H1A 0.9700 .
B1 H1B 0.9700 .
C1 N1 1.358(3) .
C1 N2 1.374(2) .
C1 Co1 1.9712(19) .
C2 C3 1.334(3) .
C2 N1 1.373(2) .
C2 H2 0.9300 .
C3 N2 1.388(3) .
C3 H3 0.9300 .
C4 N3 1.360(3) .
C4 N4 1.380(3) .
C4 Co1 2.002(2) .
C5 C6 1.331(3) .
C5 N3 1.374(3) .
C5 H5 0.9300 .
C6 N4 1.389(3) .
C6 H6 0.9300 .
C7 N4 1.498(3) .
C7 C8 1.511(3) .
C7 C10 1.520(3) .
C7 C9 1.528(3) .
C8 H8A 0.9600 .
C8 H8B 0.9600 .
C8 H8C 0.9600 .
C9 H9A 0.9600 .
C9 H9B 0.9600 .
C9 H9C 0.9600 .
C10 H10A 0.9600 .
C10 H10B 0.9600 .
C10 H10C 0.9600 .
C11 N2 1.498(3) .
C11 C12 1.517(3) .
C11 C14 1.519(3) .
C11 C13 1.530(3) .
C12 H12A 0.9600 .
C12 H12B 0.9600 .
C12 H12C 0.9600 .
C13 H13A 0.9600 .
C13 H13B 0.9600 .
C13 H13C 0.9600 .
C14 H14A 0.9600 .
C14 H14B 0.9600 .
C14 H14C 0.9600 .
Co1 C1 1.9712(19) 3_655
Co1 C4 2.002(2) 3_655
N3 B1 1.545(3) 3_655

loop_
_geom_torsion_atom_site_label_1
_geom_torsion_atom_site_label_2
_geom_torsion_atom_site_label_3
_geom_torsion_atom_site_label_4
_geom_torsion
_geom_torsion_site_symmetry_1
_geom_torsion_site_symmetry_4
N1 C2 C3 N2 0.2(3) . .
N3 C5 C6 N4 0.1(3) . .
N1 C1 Co1 C1 50(100) . 3_655
N2 C1 Co1 C1 -134(100) . 3_655
N1 C1 Co1 C4 -118.51(16) . .
N2 C1 Co1 C4 57.6(3) . .
N1 C1 Co1 C4 61.49(16) . 3_655
N2 C1 Co1 C4 -122.4(3) . 3_655
N3 C4 Co1 C1 57.61(15) . 3_655
N4 C4 Co1 C1 -130.6(3) . 3_655
N3 C4 Co1 C1 -122.39(15) . .
N4 C4 Co1 C1 49.4(3) . .
N3 C4 Co1 C4 -143(100) . 3_655
N4 C4 Co1 C4 29(100) . 3_655
N2 C1 N1 C2 -1.7(2) . .
Co1 C1 N1 C2 175.78(15) . .
N2 C1 N1 B1 167.00(19) . .
Co1 C1 N1 B1 -15.5(3) . .
C3 C2 N1 C1 0.9(3) . .
C3 C2 N1 B1 -166.9(2) . .
N3 B1 N1 C1 -47.5(3) 3_655 .
N3 B1 N1 C2 119.2(2) 3_655 .
N1 C1 N2 C3 1.8(2) . .
Co1 C1 N2 C3 -174.4(2) . .
N1 C1 N2 C11 -170.93(19) . .
Co1 C1 N2 C11 12.8(4) . .
C2 C3 N2 C1 -1.3(3) . .
C2 C3 N2 C11 171.7(2) . .
C12 C11 N2 C1 51.0(3) . .
C14 C11 N2 C1 -70.0(3) . .
C13 C11 N2 C1 170.3(2) . .
C12 C11 N2 C3 -120.8(2) . .
C14 C11 N2 C3 118.3(2) . .
C13 C11 N2 C3 -1.4(3) . .
N4 C4 N3 C5 -2.1(2) . .
Co1 C4 N3 C5 172.79(15) . .
N4 C4 N3 B1 176.84(19) . 3_655
Co1 C4 N3 B1 -8.2(3) . 3_655
C6 C5 N3 C4 1.3(3) . .
C6 C5 N3 B1 -177.6(2) . 3_655
N3 C4 N4 C6 2.2(2) . .
Co1 C4 N4 C6 -170.0(2) . .
N3 C4 N4 C7 -177.09(19) . .
Co1 C4 N4 C7 10.8(4) . .
C5 C6 N4 C4 -1.4(3) . .
C5 C6 N4 C7 177.89(19) . .
C8 C7 N4 C4 35.3(3) . .
C10 C7 N4 C4 -86.1(3) . .
C9 C7 N4 C4 153.5(2) . .
C8 C7 N4 C6 -143.9(2) . .
C10 C7 N4 C6 94.7(2) . .
C9 C7 N4 C6 -25.7(3) . .
